data_2237340
loop_
_publ_author_name
'Wu, Xiu-Li'
'Ye, Ru-Fei'
'Jia, Ai-Quan'
'Chen, Qun'
'Zhang, Qian-Feng'

_publ_section_title
;
 <i>trans</i>-Dibromidotetrakis(pyridine-\k<i>N</i>)ruthenium(II)
;
_journal_coeditor_code HY2613
_journal_issue 2
_journal_name_full 'Acta Crystallographica Section E'
_journal_page_first m105
_journal_paper_doi 10.1107/S1600536813000871
_journal_volume 69
_journal_year 2013
_chemical_formula_iupac '[Ru Br2 (C5 H5 N)4]'
_chemical_formula_moiety 'C20 H20 Br2 N4 Ru'
_chemical_formula_sum 'C20 H20 Br2 N4 Ru'
_chemical_formula_weight 577.29
_chemical_name_systematic
;
<i>trans</i>-Dibromidotetrakis(pyridine-\k<i>N</i>)ruthenium(II)
;
_space_group_IT_number 70
_symmetry_cell_setting orthorhombic
_symmetry_space_group_name_Hall '-F 2uv 2vw'
_symmetry_space_group_name_H-M 'F d d d :2'
_atom_sites_solution_hydrogens geom
_atom_sites_solution_primary direct
_atom_sites_solution_secondary difmap
_audit_creation_method SHELXL-97
_cell_angle_alpha 90.00
_cell_angle_beta 90.00
_cell_angle_gamma 90.00
_cell_formula_units_Z 16
_cell_length_a 16.830(4)
_cell_length_b 22.032(5)
_cell_length_c 23.221(5)
_cell_measurement_reflns_used 2149
_cell_measurement_temperature 296(2)
_cell_measurement_theta_max 26.38
_cell_measurement_theta_min 2.15
_cell_volume 8610(3)
_computing_cell_refinement 'SAINT (Bruker, 2007)'
_computing_data_collection 'APEX2 (Bruker, 2007)'
_computing_data_reduction 'SAINT (Bruker, 2007)'
_computing_molecular_graphics 'SHELXTL (Sheldrick, 2008)'
_computing_publication_material 'SHELXTL (Sheldrick, 2008)'
_computing_structure_refinement 'SHELXL97 (Sheldrick, 2008)'
_computing_structure_solution 'SHELXS97 (Sheldrick, 2008)'
_diffrn_ambient_temperature 296(2)
_diffrn_measured_fraction_theta_full 0.991
_diffrn_measured_fraction_theta_max 0.991
_diffrn_measurement_device_type 'Bruker APEXII CCD'
_diffrn_measurement_method '\f and \w scans'
_diffrn_radiation_monochromator graphite
_diffrn_radiation_source 'fine-focus sealed tube'
_diffrn_radiation_type MoK\a
_diffrn_radiation_wavelength 0.71073
_diffrn_reflns_av_R_equivalents 0.0344
_diffrn_reflns_av_sigmaI/netI 0.0272
_diffrn_reflns_limit_h_max 21
_diffrn_reflns_limit_h_min -21
_diffrn_reflns_limit_k_max 28
_diffrn_reflns_limit_k_min -28
_diffrn_reflns_limit_l_max 26
_diffrn_reflns_limit_l_min -29
_diffrn_reflns_number 13382
_diffrn_reflns_theta_full 27.50
_diffrn_reflns_theta_max 27.50
_diffrn_reflns_theta_min 3.04
_exptl_absorpt_coefficient_mu 4.452
_exptl_absorpt_correction_T_max 0.5953
_exptl_absorpt_correction_T_min 0.4408
_exptl_absorpt_correction_type multi-scan
_exptl_absorpt_process_details '(SADABS; Sheldrick, 1996)'
_exptl_crystal_colour red
_exptl_crystal_density_diffrn 1.781
_exptl_crystal_density_method 'not measured'
_exptl_crystal_description block
_exptl_crystal_F_000 4512
_exptl_crystal_size_max 0.22
_exptl_crystal_size_mid 0.18
_exptl_crystal_size_min 0.13
_refine_diff_density_max 0.576
_refine_diff_density_min -0.337
_refine_ls_extinction_method none
_refine_ls_goodness_of_fit_ref 1.039
_refine_ls_hydrogen_treatment constr
_refine_ls_matrix_type full
_refine_ls_number_parameters 125
_refine_ls_number_reflns 2430
_refine_ls_number_restraints 0
_refine_ls_restrained_S_all 1.039
_refine_ls_R_factor_all 0.0493
_refine_ls_R_factor_gt 0.0251
_refine_ls_shift/su_max 0.000
_refine_ls_shift/su_mean 0.000
_refine_ls_structure_factor_coef Fsqd
_refine_ls_weighting_details 'calc w=1/[\s^2^(Fo^2^)+(0.0292P)^2^+11.6805P] where P=(Fo^2^+2Fc^2^)/3'
_refine_ls_weighting_scheme calc
_refine_ls_wR_factor_gt 0.0588
_refine_ls_wR_factor_ref 0.0686
_reflns_number_gt 1631
_reflns_number_total 2430
_reflns_threshold_expression I>2\s(I)
_cod_data_source_file hy2613.cif
_cod_data_source_block I
_cod_original_sg_symbol_H-M 'F d d d'
_cod_database_code 2237340
_cod_database_fobs_code 2237340

loop_
_symmetry_equiv_pos_as_xyz
'x, y, z'
'-x+3/4, -y+3/4, z'
'-x+3/4, y, -z+3/4'
'x, -y+3/4, -z+3/4'
'x, y+1/2, z+1/2'
'-x+3/4, -y+5/4, z+1/2'
'-x+3/4, y+1/2, -z+5/4'
'x, -y+5/4, -z+5/4'
'x+1/2, y, z+1/2'
'-x+5/4, -y+3/4, z+1/2'
'-x+5/4, y, -z+5/4'
'x+1/2, -y+3/4, -z+5/4'
'x+1/2, y+1/2, z'
'-x+5/4, -y+5/4, z'
'-x+5/4, y+1/2, -z+3/4'
'x+1/2, -y+5/4, -z+3/4'
'-x, -y, -z'
'x-3/4, y-3/4, -z'
'x-3/4, -y, z-3/4'
'-x, y-3/4, z-3/4'
'-x, -y+1/2, -z+1/2'
'x-3/4, y-1/4, -z+1/2'
'x-3/4, -y+1/2, z-1/4'
'-x, y-1/4, z-1/4'
'-x+1/2, -y, -z+1/2'
'x-1/4, y-3/4, -z+1/2'
'x-1/4, -y, z-1/4'
'-x+1/2, y-3/4, z-1/4'
'-x+1/2, -y+1/2, -z'
'x-1/4, y-1/4, -z'
'x-1/4, -y+1/2, z-3/4'
'-x+1/2, y-1/4, z-3/4'

loop_
_atom_site_type_symbol
_atom_site_label
_atom_site_fract_x
_atom_site_fract_y
_atom_site_fract_z
_atom_site_U_iso_or_equiv
_atom_site_adp_type
_atom_site_calc_flag
_atom_site_refinement_flags
_atom_site_occupancy
_atom_site_symmetry_multiplicity
Ru Ru1 0.1250 0.1250 0.1250 0.03562(11) Uani d S 1 4
Ru Ru2 0.6250 0.1250 0.1250 0.03634(11) Uani d S 1 4
Br Br1 0.1250 0.009537(19) 0.1250 0.05758(14) Uani d S 1 2
Br Br2 0.6250 0.1250 0.015713(18) 0.06143(15) Uani d S 1 2
N N1 0.03782(12) 0.12460(9) 0.18885(9) 0.0409(5) Uani d . 1 1
N N2 0.71241(13) 0.19195(10) 0.12552(9) 0.0428(5) Uani d . 1 1
C C1 -0.02375(16) 0.08600(14) 0.18763(12) 0.0513(7) Uani d . 1 1
H H1 -0.0280 0.0594 0.1567 0.062 Uiso calc R 1 1
C C2 -0.08052(18) 0.08388(16) 0.22953(14) 0.0643(9) Uani d . 1 1
H H2 -0.1223 0.0564 0.2268 0.077 Uiso calc R 1 1
C C3 -0.0757(2) 0.12230(16) 0.27562(15) 0.0664(9) Uani d . 1 1
H H3 -0.1137 0.1216 0.3047 0.080 Uiso calc R 1 1
C C4 -0.01284(18) 0.16198(15) 0.27768(13) 0.0565(8) Uani d . 1 1
H H4 -0.0077 0.1887 0.3084 0.068 Uiso calc R 1 1
C C5 0.04201(16) 0.16198(13) 0.23442(11) 0.0463(6) Uani d . 1 1
H H5 0.0842 0.1891 0.2366 0.056 Uiso calc R 1 1
C C6 0.77437(16) 0.19016(13) 0.16161(13) 0.0513(7) Uani d . 1 1
H H6 0.7783 0.1577 0.1870 0.062 Uiso calc R 1 1
C C7 0.83202(18) 0.23371(16) 0.16297(15) 0.0655(9) Uani d . 1 1
H H7 0.8740 0.2304 0.1888 0.079 Uiso calc R 1 1
C C8 0.8280(2) 0.28178(15) 0.12661(16) 0.0721(10) Uani d . 1 1
H H8 0.8670 0.3117 0.1269 0.086 Uiso calc R 1 1
C C9 0.76494(19) 0.28493(15) 0.08948(16) 0.0656(9) Uani d . 1 1
H H9 0.7601 0.3175 0.0642 0.079 Uiso calc R 1 1
C C10 0.70898(16) 0.23981(13) 0.08982(13) 0.0509(7) Uani d . 1 1
H H10 0.6667 0.2424 0.0642 0.061 Uiso calc R 1 1

loop_
_atom_site_aniso_label
_atom_site_aniso_U_11
_atom_site_aniso_U_22
_atom_site_aniso_U_33
_atom_site_aniso_U_12
_atom_site_aniso_U_13
_atom_site_aniso_U_23
Ru1 0.0287(2) 0.0399(2) 0.0383(2) 0.000 0.000 0.000
Ru2 0.0285(2) 0.0431(2) 0.0374(2) 0.000 0.000 0.000
Br1 0.0600(3) 0.0459(2) 0.0668(3) 0.000 -0.0158(2) 0.000
Br2 0.0616(3) 0.0806(3) 0.0421(2) -0.0070(2) 0.000 0.000
N1 0.0331(11) 0.0465(12) 0.0430(12) -0.0042(10) -0.0006(9) 0.0007(10)
N2 0.0326(11) 0.0461(12) 0.0497(13) 0.0005(9) -0.0006(10) 0.0022(11)
C1 0.0398(15) 0.0614(18) 0.0526(17) -0.0119(14) -0.0014(13) 0.0002(14)
C2 0.0449(18) 0.081(2) 0.067(2) -0.0174(16) 0.0047(15) 0.0060(18)
C3 0.0495(18) 0.091(2) 0.0590(19) -0.0018(18) 0.0172(15) 0.0106(18)
C4 0.0482(17) 0.072(2) 0.0490(17) 0.0020(15) 0.0079(13) -0.0041(15)
C5 0.0392(15) 0.0486(16) 0.0512(17) -0.0019(12) 0.0030(12) -0.0028(13)
C6 0.0382(15) 0.0530(17) 0.0627(19) 0.0023(13) -0.0086(14) -0.0006(14)
C7 0.0407(17) 0.068(2) 0.088(2) -0.0039(15) -0.0146(17) -0.0092(18)
C8 0.0504(19) 0.053(2) 0.112(3) -0.0150(15) -0.001(2) -0.004(2)
C9 0.0528(19) 0.056(2) 0.088(2) -0.0023(15) 0.0069(18) 0.0133(18)
C10 0.0380(15) 0.0549(18) 0.0597(18) -0.0009(13) 0.0018(13) 0.0077(14)

loop_
_atom_type_symbol
_atom_type_description
_atom_type_scat_dispersion_real
_atom_type_scat_dispersion_imag
_atom_type_scat_source
C C 0.0033 0.0016 'International Tables Vol C Tables 4.2.6.8 and 6.1.1.4'
H H 0.0000 0.0000 'International Tables Vol C Tables 4.2.6.8 and 6.1.1.4'
N N 0.0061 0.0033 'International Tables Vol C Tables 4.2.6.8 and 6.1.1.4'
Ru Ru -1.2594 0.8363 'International Tables Vol C Tables 4.2.6.8 and 6.1.1.4'
Br Br -0.2901 2.4595 'International Tables Vol C Tables 4.2.6.8 and 6.1.1.4'

loop_
_geom_angle_atom_site_label_1
_geom_angle_atom_site_label_2
_geom_angle_atom_site_label_3
_geom_angle_site_symmetry_1
_geom_angle_site_symmetry_3
_geom_angle
N1 Ru1 N1 8_544 14_445 179.52(12)
N1 Ru1 N1 8_544 . 90.60(12)
N1 Ru1 N1 14_445 . 89.40(12)
N1 Ru1 N1 8_544 11_454 89.40(12)
N1 Ru1 N1 14_445 11_454 90.60(12)
N1 Ru1 N1 . 11_454 179.52(12)
N1 Ru1 Br1 8_544 . 90.24(6)
N1 Ru1 Br1 14_445 . 90.24(6)
N1 Ru1 Br1 . . 89.76(6)
N1 Ru1 Br1 11_454 . 89.76(6)
N1 Ru1 Br1 8_544 14_445 89.76(6)
N1 Ru1 Br1 14_445 14_445 89.76(6)
N1 Ru1 Br1 . 14_445 90.24(6)
N1 Ru1 Br1 11_454 14_445 90.24(6)
Br1 Ru1 Br1 . 14_445 180.0
N2 Ru2 N2 14_545 . 179.34(11)
N2 Ru2 N2 14_545 8_544 89.84(12)
N2 Ru2 N2 . 8_544 90.16(12)
N2 Ru2 N2 14_545 11_554 90.16(12)
N2 Ru2 N2 . 11_554 89.84(12)
N2 Ru2 N2 8_544 11_554 179.34(11)
N2 Ru2 Br2 14_545 . 90.33(6)
N2 Ru2 Br2 . . 90.33(6)
N2 Ru2 Br2 8_544 . 89.67(6)
N2 Ru2 Br2 11_554 . 89.67(6)
N2 Ru2 Br2 14_545 11_554 89.67(6)
N2 Ru2 Br2 . 11_554 89.67(6)
N2 Ru2 Br2 8_544 11_554 90.33(6)
N2 Ru2 Br2 11_554 11_554 90.33(6)
Br2 Ru2 Br2 . 11_554 180.0
C1 N1 C5 . . 116.5(2)
C1 N1 Ru1 . . 122.09(18)
C5 N1 Ru1 . . 121.38(17)
C6 N2 C10 . . 116.3(2)
C6 N2 Ru2 . . 122.20(18)
C10 N2 Ru2 . . 121.48(18)
N1 C1 C2 . . 123.2(3)
N1 C1 H1 . . 118.4
C2 C1 H1 . . 118.4
C1 C2 C3 . . 119.7(3)
C1 C2 H2 . . 120.2
C3 C2 H2 . . 120.2
C2 C3 C4 . . 117.9(3)
C2 C3 H3 . . 121.1
C4 C3 H3 . . 121.1
C5 C4 C3 . . 119.7(3)
C5 C4 H4 . . 120.2
C3 C4 H4 . . 120.2
N1 C5 C4 . . 123.0(3)
N1 C5 H5 . . 118.5
C4 C5 H5 . . 118.5
N2 C6 C7 . . 123.2(3)
N2 C6 H6 . . 118.4
C7 C6 H6 . . 118.4
C8 C7 C6 . . 120.0(3)
C8 C7 H7 . . 120.0
C6 C7 H7 . . 120.0
C7 C8 C9 . . 118.0(3)
C7 C8 H8 . . 121.0
C9 C8 H8 . . 121.0
C10 C9 C8 . . 119.5(3)
C10 C9 H9 . . 120.2
C8 C9 H9 . . 120.2
N2 C10 C9 . . 123.0(3)
N2 C10 H10 . . 118.5
C9 C10 H10 . . 118.5

loop_
_geom_bond_atom_site_label_1
_geom_bond_atom_site_label_2
_geom_bond_site_symmetry_2
_geom_bond_distance
_geom_bond_publ_flag
Ru1 N1 8_544 2.086(2) ?
Ru1 N1 14_445 2.086(2) ?
Ru1 N1 . 2.086(2) y
Ru1 N1 11_454 2.086(2) ?
Ru1 Br1 . 2.5439(7) y
Ru1 Br1 14_445 2.5439(7) ?
Ru2 N2 14_545 2.083(2) ?
Ru2 N2 . 2.083(2) y
Ru2 N2 8_544 2.083(2) ?
Ru2 N2 11_554 2.083(2) ?
Ru2 Br2 . 2.5378(7) y
Ru2 Br2 11_554 2.5378(7) ?
N1 C1 . 1.341(3) ?
N1 C5 . 1.343(3) ?
N2 C6 . 1.339(3) ?
N2 C10 . 1.342(3) ?
C1 C2 . 1.365(4) ?
C1 H1 . 0.9300 ?
C2 C3 . 1.367(5) ?
C2 H2 . 0.9300 ?
C3 C4 . 1.373(4) ?
C3 H3 . 0.9300 ?
C4 C5 . 1.364(4) ?
C4 H4 . 0.9300 ?
C5 H5 . 0.9300 ?
C6 C7 . 1.365(4) ?
C6 H6 . 0.9300 ?
C7 C8 . 1.356(5) ?
C7 H7 . 0.9300 ?
C8 C9 . 1.370(5) ?
C8 H8 . 0.9300 ?
C9 C10 . 1.369(4) ?
C9 H9 . 0.9300 ?
C10 H10 . 0.9300 ?
